data_1530816
loop_
_publ_author_name
'Squattrito, P.J.'
'Sunshine, S.A.'
'Ibers, J.A.'

_publ_section_title
;
 Some substitutional chemistry in known ternary and quaternary
 chalcogenides
;
_journal_name_full 'Journal of Solid State Chemistry'
_journal_page_first 261
_journal_page_last 269
_journal_volume 64
_journal_year 1986
_chemical_formula_sum 'Ni3 S8 Ta2'
_chemical_name_systematic 'Ta2 Ni3 S8'
_space_group_IT_number 55
_symmetry_space_group_name_Hall '-P 2 2ab'
_symmetry_space_group_name_H-M 'P b a m'
_cell_angle_alpha 90
_cell_angle_beta 90
_cell_angle_gamma 90
_cell_formula_units_Z 2
_cell_length_a 14.092
_cell_length_b 10.078
_cell_length_c 3.314
_cell_volume 470.652
_citation_journal_id_ASTM JSSCBI
_cod_data_source_file Squattrito_JSSCBI_1986_1262.cif
_cod_data_source_block Ni3S8Ta2
_cod_original_cell_volume 470.6516
_cod_database_code 1530816

loop_
_symmetry_equiv_pos_as_xyz
x,y,z
-x,-y,z
x+1/2,-y+1/2,-z
-x+1/2,y+1/2,-z
-x,-y,-z
x,y,-z
-x-1/2,y-1/2,z
x-1/2,-y-1/2,z

loop_
_atom_site_label
_atom_site_type_symbol
_atom_site_fract_x
_atom_site_fract_y
_atom_site_fract_z
_atom_site_occupancy
_atom_site_U_iso_or_equiv
Ni1 Ni+2 0 0 0 1 0.0
S2 S-2 0.1554 0.02894 0 1 0.0
Ni2 Ni+2 0.22461 0.37118 0 1 0.0
S1 S-2 0.99122 0.22059 0 1 0.0
Ta1 Ta+5 0.119 0.20389 0.5 1 0.0
S4 S-2 0.12952 0.44275 0.5 1 0.0
S3 S-2 0.28684 0.24675 0.5 1 0.0
